data_7705488
loop_
_publ_author_name
'Parker, Amie'
'Lamata, Pilar'
'Viguri, Fernando'
'Rodr\'iguez, Ricardo'
'L\'opez, Jos\'e A'
'Lahoz, Fernando J.'
'Garc\'ia-Ordu\~na, Pilar'
'Carmona, Daniel'

_publ_section_title
;
 Half-sandwich complexes of osmium containing guanidine-derived ligands.
;
_journal_issue 39
_journal_name_full 'Dalton transactions (Cambridge, England : 2003)'
_journal_page_first 13601
_journal_page_last 13617
_journal_paper_doi 10.1039/d0dt02713h
_journal_volume 49
_journal_year 2020
_chemical_formula_moiety 'C32 H36 N4 O Os, 2(F6 Sb),1.75(C H2 Cl2)'
_chemical_formula_sum 'C33.75 H39.5 Cl3.5 F12 N4 O Os Sb2'
_chemical_formula_weight 1302.97
_space_group_crystal_system triclinic
_space_group_IT_number 2
_space_group_name_Hall '-P 1'
_space_group_name_H-M_alt 'P -1'
_atom_sites_solution_hydrogens mixed
_atom_sites_solution_primary direct
_atom_sites_solution_secondary 'Fourier Difference Synthesis'
_audit_creation_method SHELXL-2014
_audit_update_record
;
2020-07-31 deposited with the CCDC.	2020-09-17 downloaded from the CCDC.
;
_cell_angle_alpha 84.7380(10)
_cell_angle_beta 66.4340(10)
_cell_angle_gamma 67.5710(10)
_cell_formula_units_Z 4
_cell_length_a 16.9772(9)
_cell_length_b 17.1277(9)
_cell_length_c 17.5280(9)
_cell_measurement_reflns_used 9965
_cell_measurement_temperature 100(2)
_cell_measurement_theta_max 27.916
_cell_measurement_theta_min 2.369
_cell_volume 4307.2(4)
_computing_cell_refinement 'SAINT+ in APEX2 v. 2008.4 (Bruker AXS, 2008)'
_computing_data_collection 'SMART in APEX2 v. 2008.4 (Bruker AXS, 2008)'
_computing_data_reduction 'SAINT+ in APEX2 v. 2008.4 (Bruker AXS, 2008)'
_computing_molecular_graphics 'XP program, SHELXTL v6.12, Bruker2000'
_computing_publication_material 'XCIF program, PLATON(Spek, 1998)'
_computing_structure_refinement 'SHELXL-2014 (Sheldrick, 2014)'
_computing_structure_solution 'SHELXS-2013 (Sheldrick, 2013)'
_diffrn_ambient_temperature 100(2)
_diffrn_detector_area_resol_mean 8.26
_diffrn_measured_fraction_theta_full 0.998
_diffrn_measured_fraction_theta_max 0.936
_diffrn_measurement_device_type 'Bruker SMART APEX CCD system'
_diffrn_measurement_method 'narrow \w frames'
_diffrn_radiation_monochromator graphite
_diffrn_radiation_source 'fine-focus sealed tube'
_diffrn_radiation_type MoK\a
_diffrn_radiation_wavelength 0.71073
_diffrn_reflns_av_R_equivalents 0.0424
_diffrn_reflns_av_unetI/netI 0.0484
_diffrn_reflns_Laue_measured_fraction_full 0.998
_diffrn_reflns_Laue_measured_fraction_max 0.936
_diffrn_reflns_limit_h_max 21
_diffrn_reflns_limit_h_min -22
_diffrn_reflns_limit_k_max 22
_diffrn_reflns_limit_k_min -21
_diffrn_reflns_limit_l_max 23
_diffrn_reflns_limit_l_min -22
_diffrn_reflns_number 64380
_diffrn_reflns_point_group_measured_fraction_full 0.998
_diffrn_reflns_point_group_measured_fraction_max 0.936
_diffrn_reflns_theta_full 25.242
_diffrn_reflns_theta_max 28.350
_diffrn_reflns_theta_min 1.289
_diffrn_standards_decay_% 0
_exptl_absorpt_coefficient_mu 4.491
_exptl_absorpt_correction_T_max 0.5750
_exptl_absorpt_correction_T_min 0.4426
_exptl_absorpt_correction_type multi-scan
_exptl_absorpt_process_details
;
 SADABS: Area-Detector Absorption Correction. (1996) Bruker-AXS 
 within APEX2 package.
;
_exptl_crystal_colour yellow
_exptl_crystal_density_diffrn 2.009
_exptl_crystal_description prism
_exptl_crystal_F_000 2494
_exptl_crystal_recrystallization_method 'Re-crystallisation from solvent: dichloromethane'
_exptl_crystal_size_max 0.200
_exptl_crystal_size_mid 0.200
_exptl_crystal_size_min 0.115
_refine_diff_density_max 8.616
_refine_diff_density_min -2.513
_refine_diff_density_rms 0.286
_refine_ls_extinction_method none
_refine_ls_goodness_of_fit_ref 1.040
_refine_ls_hydrogen_treatment mixed
_refine_ls_matrix_type full
_refine_ls_number_parameters 1059
_refine_ls_number_reflns 20155
_refine_ls_number_restraints 8
_refine_ls_restrained_S_all 1.041
_refine_ls_R_factor_all 0.0957
_refine_ls_R_factor_gt 0.0690
_refine_ls_shift/su_max 0.003
_refine_ls_shift/su_mean 0.000
_refine_ls_structure_factor_coef Fsqd
_refine_ls_weighting_details 'w=1/[\s^2^(Fo^2^)+(0.1156P)^2^+40.1291P] where P=(Fo^2^+2Fc^2^)/3'
_refine_ls_weighting_scheme calc
_refine_ls_wR_factor_gt 0.1818
_refine_ls_wR_factor_ref 0.2048
_reflns_Friedel_coverage 0.000
_reflns_number_gt 14839
_reflns_number_total 20155
_reflns_threshold_expression 'I > 2\s(I)'
_cod_data_source_file d0dt02713h2.cif
_cod_data_source_block cmpnd_8
_cod_depositor_comments
;
The following automatic conversions were performed:

data item '_atom_sites_solution_primary' value 'Direct method' was
changed to 'direct'.

Automatic conversion script
Id: cif_fix_values 7556 2019-12-06 15:28:31Z antanas 

 Adding full bibliography for 7705482--7705488.cif.
;
_cod_original_formula_sum 'C33.75 H39.50 Cl3.50 F12 N4 O Os Sb2'
_cod_database_code 7705488
_shelx_space_group_comment
;
The symmetry employed for this shelxl refinement is uniquely defined
by the following loop, which should always be used as a source of
symmetry information in preference to the above space-group names.
They are only intended as comments.
;
_shelxl_version_number 2014-3

loop_
_space_group_symop_operation_xyz
'x, y, z'
'-x, -y, -z'

loop_
_atom_site_label
_atom_site_type_symbol
_atom_site_fract_x
_atom_site_fract_y
_atom_site_fract_z
_atom_site_U_iso_or_equiv
_atom_site_adp_type
_atom_site_occupancy
_atom_site_site_symmetry_order
_atom_site_calc_flag
_atom_site_refinement_flags_posn
_atom_site_refinement_flags_adp
_atom_site_refinement_flags_occupancy
_atom_site_disorder_assembly
_atom_site_disorder_group
Os1 Os 0.65392(3) 0.31178(2) 0.17609(2) 0.02851(11) Uani 1 1 d . . . . .
O1 O 0.7581(7) 0.1236(5) 0.1291(5) 0.053(2) Uani 1 1 d . . . . .
N1 N 0.5332(6) 0.2896(5) 0.2432(5) 0.0282(16) Uani 1 1 d . . . . .
N2 N 0.6499(6) 0.3025(5) 0.2977(5) 0.0318(18) Uani 1 1 d . . . . .
N3 N 0.8076(7) 0.2581(6) 0.2641(6) 0.042(2) Uani 1 1 d . . . . .
H3N H 0.832(9) 0.227(8) 0.220(8) 0.050 Uiso 1 1 d . U . . .
N4 N 0.7020(7) 0.3037(5) 0.4016(6) 0.0366(19) Uani 1 1 d D . . . .
H4N H 0.643(2) 0.333(6) 0.427(7) 0.044 Uiso 1 1 d D U . . .
C1 C 0.7651(7) 0.3448(6) 0.0684(6) 0.034(2) Uani 1 1 d . . . . .
C2 C 0.7008(8) 0.3369(6) 0.0412(6) 0.035(2) Uani 1 1 d . . . . .
H2 H 0.7232 0.2991 -0.0058 0.042 Uiso 1 1 calc R U . . .
C3 C 0.6054(7) 0.3824(6) 0.0805(5) 0.031(2) Uani 1 1 d . . . . .
H3 H 0.5641 0.3718 0.0627 0.037 Uiso 1 1 calc R U . . .
C4 C 0.5690(7) 0.4456(6) 0.1480(5) 0.030(2) Uani 1 1 d . . . . .
C5 C 0.6323(7) 0.4526(5) 0.1769(6) 0.030(2) Uani 1 1 d . . . . .
H5 H 0.6108 0.4931 0.2215 0.035 Uiso 1 1 calc R U . . .
C6 C 0.7293(7) 0.3995(6) 0.1401(6) 0.031(2) Uani 1 1 d . . . . .
H6 H 0.7697 0.4012 0.1642 0.037 Uiso 1 1 calc R U . . .
C7 C 0.8669(8) 0.2959(8) 0.0273(8) 0.049(3) Uani 1 1 d . . . . .
H7A H 0.8781 0.2392 0.0082 0.074 Uiso 1 1 calc R U . . .
H7B H 0.8953 0.2911 0.0673 0.074 Uiso 1 1 calc R U . . .
H7C H 0.8942 0.3252 -0.0206 0.074 Uiso 1 1 calc R U . . .
C8 C 0.4667(7) 0.4969(6) 0.1853(6) 0.035(2) Uani 1 1 d . . . . .
H8 H 0.4330 0.4583 0.1914 0.042 Uiso 1 1 calc R U . . .
C9 C 0.4429(8) 0.5630(8) 0.1262(7) 0.047(3) Uani 1 1 d . . . . .
H9A H 0.4696 0.6051 0.1245 0.071 Uiso 1 1 calc R U . . .
H9B H 0.3753 0.5911 0.1456 0.071 Uiso 1 1 calc R U . . .
H9C H 0.4684 0.5357 0.0701 0.071 Uiso 1 1 calc R U . . .
C10 C 0.4327(9) 0.5412(8) 0.2708(8) 0.055(3) Uani 1 1 d . . . . .
H10A H 0.4368 0.4989 0.3121 0.083 Uiso 1 1 calc R U . . .
H10B H 0.3680 0.5806 0.2872 0.083 Uiso 1 1 calc R U . . .
H10C H 0.4714 0.5726 0.2679 0.083 Uiso 1 1 calc R U . . .
C11 C 0.4837(8) 0.2703(6) 0.2075(6) 0.034(2) Uani 1 1 d . . . . .
H11 H 0.5062 0.2638 0.1484 0.041 Uiso 1 1 calc R U . . .
C12 C 0.4033(8) 0.2605(7) 0.2550(6) 0.040(2) Uani 1 1 d . . . . .
H12 H 0.3695 0.2482 0.2289 0.047 Uiso 1 1 calc R U . . .
C13 C 0.3695(8) 0.2680(7) 0.3410(6) 0.043(3) Uani 1 1 d . . . . .
H13 H 0.3127 0.2616 0.3743 0.051 Uiso 1 1 calc R U . . .
C14 C 0.4205(8) 0.2852(6) 0.3774(6) 0.038(2) Uani 1 1 d . . . . .
H14 H 0.4001 0.2889 0.4364 0.046 Uiso 1 1 calc R U . . .
C15 C 0.5000(8) 0.2967(6) 0.3282(6) 0.032(2) Uani 1 1 d . . . . .
C16 C 0.5582(7) 0.3187(6) 0.3618(6) 0.032(2) Uani 1 1 d . . . . .
H16A H 0.5280 0.3793 0.3820 0.038 Uiso 1 1 calc R U . . .
H16B H 0.5632 0.2846 0.4096 0.038 Uiso 1 1 calc R U . . .
C17 C 0.7188(8) 0.2876(6) 0.3205(7) 0.036(2) Uani 1 1 d . . . . .
C18 C 0.8752(9) 0.2894(9) 0.2596(7) 0.050(3) Uani 1 1 d . . . . .
C19 C 0.9642(11) 0.2426(11) 0.2200(8) 0.070(4) Uani 1 1 d . . . . .
H19 H 0.9834 0.1878 0.1954 0.085 Uiso 1 1 calc R U . . .
C20 C 1.0341(13) 0.2785(13) 0.2147(12) 0.092(6) Uani 1 1 d . . . . .
H20 H 1.0986 0.2461 0.1880 0.111 Uiso 1 1 calc R U . . .
C21 C 1.0044(11) 0.3555(13) 0.2475(9) 0.076(5) Uani 1 1 d . . . . .
C22 C 0.9160(11) 0.4023(11) 0.2878(9) 0.070(4) Uani 1 1 d . . . . .
H22 H 0.8978 0.4572 0.3117 0.084 Uiso 1 1 calc R U . . .
C23 C 0.8494(11) 0.3703(9) 0.2950(8) 0.062(4) Uani 1 1 d . . . . .
H23 H 0.7855 0.4037 0.3243 0.074 Uiso 1 1 calc R U . . .
C24 C 1.0815(15) 0.3897(17) 0.2323(11) 0.119(9) Uani 1 1 d . . . . .
H24A H 1.1015 0.4080 0.1754 0.179 Uiso 1 1 calc R U . . .
H24B H 1.1345 0.3448 0.2394 0.179 Uiso 1 1 calc R U . . .
H24C H 1.0573 0.4379 0.2724 0.179 Uiso 1 1 calc R U . . .
C25 C 0.7655(8) 0.2678(7) 0.4412(6) 0.038(2) Uani 1 1 d . . . . .
C26 C 0.8259(7) 0.1836(7) 0.4262(7) 0.040(2) Uani 1 1 d . . . . .
H26 H 0.8280 0.1477 0.3866 0.047 Uiso 1 1 calc R U . . .
C27 C 0.8824(8) 0.1526(8) 0.4690(7) 0.045(3) Uani 1 1 d . . . . .
H27 H 0.9236 0.0949 0.4581 0.054 Uiso 1 1 calc R U . . .
C28 C 0.8816(8) 0.2017(8) 0.5268(7) 0.044(3) Uani 1 1 d . . . . .
C29 C 0.8209(10) 0.2850(8) 0.5420(8) 0.052(3) Uani 1 1 d . . . . .
H29 H 0.8188 0.3198 0.5825 0.062 Uiso 1 1 calc R U . . .
C30 C 0.7620(9) 0.3200(7) 0.4994(7) 0.047(3) Uani 1 1 d . . . . .
H30 H 0.7209 0.3778 0.5102 0.057 Uiso 1 1 calc R U . . .
C31 C 0.9408(10) 0.1668(10) 0.5772(9) 0.063(4) Uani 1 1 d . . . . .
H31A H 0.9085 0.1418 0.6263 0.094 Uiso 1 1 calc R U . . .
H31B H 0.9519 0.2127 0.5952 0.094 Uiso 1 1 calc R U . . .
H31C H 1.0003 0.1233 0.5427 0.094 Uiso 1 1 calc R U . . .
C32 C 0.7181(8) 0.1939(6) 0.1490(6) 0.037(2) Uani 1 1 d . . . . .
Os51 Os 0.64679(3) 0.80735(2) 0.17345(2) 0.02787(11) Uani 1 1 d . . . . .
O51 O 0.7259(6) 0.6156(5) 0.1469(5) 0.049(2) Uani 1 1 d . . . . .
N51 N 0.5165(5) 0.8066(5) 0.2500(5) 0.0260(15) Uani 1 1 d . . . . .
N52 N 0.6467(6) 0.8038(5) 0.2935(4) 0.0280(16) Uani 1 1 d . . . . .
N53 N 0.8006(7) 0.7194(6) 0.2606(6) 0.038(2) Uani 1 1 d . . . . .
H53N H 0.794(8) 0.687(8) 0.237(7) 0.045 Uiso 1 1 d . U . . .
N54 N 0.7117(6) 0.8025(5) 0.3876(5) 0.0302(17) Uani 1 1 d . . . . .
H54N H 0.670(8) 0.859(7) 0.405(7) 0.036 Uiso 1 1 d . U . . .
C51 C 0.7676(9) 0.8229(9) 0.0626(7) 0.048(3) Uani 1 1 d . . . . .
C52 C 0.6998(8) 0.8203(7) 0.0361(6) 0.042(3) Uani 1 1 d . . . . .
H52 H 0.7187 0.7803 -0.0081 0.050 Uiso 1 1 calc R U . . .
C53 C 0.6066(8) 0.8741(6) 0.0721(6) 0.034(2) Uani 1 1 d . . . . .
H53 H 0.5632 0.8665 0.0553 0.041 Uiso 1 1 calc R U . . .
C54 C 0.5752(8) 0.9404(6) 0.1339(6) 0.038(2) Uani 1 1 d . . . . .
C55 C 0.6415(9) 0.9431(7) 0.1621(6) 0.042(3) Uani 1 1 d . . . . .
H55 H 0.6232 0.9862 0.2031 0.050 Uiso 1 1 calc R U . . .
C56 C 0.7355(8) 0.8827(7) 0.1308(7) 0.041(3) Uani 1 1 d . . . . .
H56 H 0.7763 0.8824 0.1554 0.049 Uiso 1 1 calc R U . . .
C57 C 0.8691(10) 0.7591(12) 0.0242(9) 0.077(5) Uani 1 1 d . . . . .
H57A H 0.8701 0.7037 0.0128 0.116 Uiso 1 1 calc R U . . .
H57B H 0.8985 0.7539 0.0635 0.116 Uiso 1 1 calc R U . . .
H57C H 0.9031 0.7792 -0.0280 0.116 Uiso 1 1 calc R U . . .
C58 C 0.4769(9) 0.9985(7) 0.1679(7) 0.045(3) Uani 1 1 d . . . . .
H58 H 0.4377 0.9667 0.1697 0.054 Uiso 1 1 calc R U . . .
C59 C 0.4659(12) 1.0682(9) 0.1081(10) 0.076(5) Uani 1 1 d . . . . .
H59A H 0.4915 1.1079 0.1158 0.115 Uiso 1 1 calc R U . . .
H59B H 0.3999 1.0983 0.1195 0.115 Uiso 1 1 calc R U . . .
H59C H 0.4992 1.0431 0.0506 0.115 Uiso 1 1 calc R U . . .
C60 C 0.4441(10) 1.0378(9) 0.2549(8) 0.056(3) Uani 1 1 d . . . . .
H60A H 0.4536 0.9928 0.2929 0.085 Uiso 1 1 calc R U . . .
H60B H 0.3780 1.0738 0.2747 0.085 Uiso 1 1 calc R U . . .
H60C H 0.4796 1.0720 0.2532 0.085 Uiso 1 1 calc R U . . .
C61 C 0.4601(7) 0.7884(6) 0.2221(6) 0.033(2) Uani 1 1 d . . . . .
H61 H 0.4817 0.7723 0.1646 0.039 Uiso 1 1 calc R U . . .
C62 C 0.3743(8) 0.7930(7) 0.2749(7) 0.039(2) Uani 1 1 d . . . . .
H62 H 0.3359 0.7803 0.2548 0.047 Uiso 1 1 calc R U . . .
C63 C 0.3435(7) 0.8164(7) 0.3579(7) 0.038(2) Uani 1 1 d . . . . .
H63 H 0.2829 0.8209 0.3953 0.046 Uiso 1 1 calc R U . . .
C64 C 0.3999(7) 0.8334(6) 0.3874(6) 0.035(2) Uani 1 1 d . . . . .
H64 H 0.3792 0.8490 0.4448 0.042 Uiso 1 1 calc R U . . .
C65 C 0.4863(7) 0.8272(6) 0.3317(6) 0.0302(19) Uani 1 1 d . . . . .
C66 C 0.5530(7) 0.8453(6) 0.3569(6) 0.0296(19) Uani 1 1 d . . . . .
H66A H 0.5370 0.9071 0.3613 0.036 Uiso 1 1 calc R U . . .
H66B H 0.5495 0.8233 0.4119 0.036 Uiso 1 1 calc R U . . .
C67 C 0.7197(7) 0.7759(6) 0.3133(6) 0.031(2) Uani 1 1 d . . . . .
C68 C 0.8922(7) 0.7083(7) 0.2461(6) 0.036(2) Uani 1 1 d . . . . .
C69 C 0.9619(8) 0.6307(8) 0.2155(7) 0.045(3) Uani 1 1 d . . . . .
H69 H 0.9474 0.5851 0.2059 0.054 Uiso 1 1 calc R U . . .
C70 C 1.0531(8) 0.6178(8) 0.1984(8) 0.053(3) Uani 1 1 d . . . . .
H70 H 1.1001 0.5631 0.1786 0.064 Uiso 1 1 calc R U . . .
C71 C 1.0772(8) 0.6847(8) 0.2099(7) 0.050(3) Uani 1 1 d . . . . .
C72 C 1.0069(8) 0.7614(8) 0.2417(7) 0.043(2) Uani 1 1 d . . . . .
H72 H 1.0210 0.8061 0.2543 0.051 Uiso 1 1 calc R U . . .
C73 C 0.9146(8) 0.7764(7) 0.2562(7) 0.042(2) Uani 1 1 d . . . . .
H73 H 0.8681 0.8317 0.2727 0.050 Uiso 1 1 calc R U . . .
C74 C 1.1759(9) 0.6696(10) 0.1959(9) 0.066(4) Uani 1 1 d . . . . .
H74A H 1.1894 0.7198 0.1738 0.099 Uiso 1 1 calc R U . . .
H74B H 1.2187 0.6207 0.1558 0.099 Uiso 1 1 calc R U . . .
H74C H 1.1834 0.6587 0.2489 0.099 Uiso 1 1 calc R U . . .
C75 C 0.7719(7) 0.7607(6) 0.4300(6) 0.031(2) Uani 1 1 d . . . . .
C76 C 0.8077(8) 0.6737(7) 0.4319(7) 0.044(3) Uani 1 1 d . . . . .
H76 H 0.7930 0.6385 0.4053 0.053 Uiso 1 1 calc R U . . .
C77 C 0.8657(10) 0.6397(9) 0.4738(8) 0.058(3) Uani 1 1 d . . . . .
H77 H 0.8905 0.5799 0.4759 0.070 Uiso 1 1 calc R U . . .
C78 C 0.8888(11) 0.6885(11) 0.5123(9) 0.067(4) Uani 1 1 d . . . . .
C79 C 0.8477(10) 0.7734(9) 0.5150(8) 0.058(3) Uani 1 1 d . . . . .
H79 H 0.8578 0.8081 0.5465 0.070 Uiso 1 1 calc R U . . .
C80 C 0.7907(9) 0.8109(8) 0.4724(7) 0.047(3) Uani 1 1 d . . . . .
H80 H 0.7647 0.8708 0.4723 0.057 Uiso 1 1 calc R U . . .
C81 C 0.9555(15) 0.6488(15) 0.5566(14) 0.116(8) Uani 1 1 d . . . . .
H81A H 0.9663 0.6935 0.5772 0.175 Uiso 1 1 calc R U . . .
H81B H 1.0147 0.6090 0.5171 0.175 Uiso 1 1 calc R U . . .
H81C H 0.9282 0.6186 0.6036 0.175 Uiso 1 1 calc R U . . .
C82 C 0.6944(7) 0.6871(7) 0.1580(6) 0.035(2) Uani 1 1 d . . . . .
Sb1 Sb 0.70328(6) 0.12154(5) 0.93075(5) 0.04475(19) Uani 1 1 d . . . . .
F1 F 0.7479(9) 0.0132(7) 0.9596(9) 0.125(5) Uani 1 1 d . . . . .
F2 F 0.6600(9) 0.2316(6) 0.9001(10) 0.124(5) Uani 1 1 d . . . . .
F3 F 0.7985(5) 0.1435(5) 0.9419(5) 0.063(2) Uani 1 1 d . . . . .
F4 F 0.6082(6) 0.1029(5) 0.9176(5) 0.063(2) Uani 1 1 d . . . . .
F5 F 0.6292(8) 0.1591(11) 1.0398(7) 0.149(7) Uani 1 1 d . . . . .
F6 F 0.7767(8) 0.0886(8) 0.8195(6) 0.108(4) Uani 1 1 d . . . . .
Sb2 Sb 0.66659(6) 0.05219(4) 0.36124(5) 0.0450(2) Uani 1 1 d . . . . .
F7 F 0.6003(5) -0.0168(4) 0.4185(6) 0.066(2) Uani 1 1 d . . . . .
F8 F 0.7360(6) 0.1182(4) 0.3063(5) 0.063(2) Uani 1 1 d . . . . .
F9 F 0.7384(6) 0.0122(5) 0.4234(5) 0.062(2) Uani 1 1 d . . . . .
F10 F 0.5966(6) 0.0930(5) 0.2974(5) 0.066(2) Uani 1 1 d . . . . .
F11 F 0.5801(6) 0.1412(4) 0.4427(4) 0.059(2) Uani 1 1 d . . . . .
F12 F 0.7483(6) -0.0376(4) 0.2796(5) 0.060(2) Uani 1 1 d . . . . .
Sb3 Sb 0.32569(5) 0.38227(4) 0.05412(4) 0.03089(15) Uani 1 1 d . . . . .
F13 F 0.3439(8) 0.2747(5) 0.0942(6) 0.082(3) Uani 1 1 d . . . . .
F14 F 0.3058(9) 0.4880(6) 0.0135(6) 0.098(4) Uani 1 1 d . . . . .
F15 F 0.2555(5) 0.4292(5) 0.1629(4) 0.061(2) Uani 1 1 d . . . . .
F16 F 0.3982(6) 0.3339(7) -0.0543(5) 0.085(3) Uani 1 1 d . . . . .
F17 F 0.4305(5) 0.3813(6) 0.0656(5) 0.070(2) Uani 1 1 d . . . . .
F18 F 0.2224(5) 0.3795(5) 0.0422(4) 0.0570(19) Uani 1 1 d . . . . .
Sb4 Sb 0.59695(6) 0.58258(4) 0.40029(4) 0.03870(19) Uani 1 1 d . . . . .
F19 F 0.6303(6) 0.5307(4) 0.4874(4) 0.0558(19) Uani 1 1 d . . . . .
F20 F 0.5634(5) 0.6336(4) 0.3128(4) 0.0493(17) Uani 1 1 d . . . . .
F21 F 0.7181(6) 0.5702(5) 0.3356(5) 0.0608(19) Uani 1 1 d . . . . .
F22 F 0.4739(5) 0.5970(4) 0.4638(4) 0.0534(17) Uani 1 1 d . . . . .
F23 F 0.6183(5) 0.4771(4) 0.3560(4) 0.0420(14) Uani 1 1 d . . . . .
F24 F 0.5738(6) 0.6883(4) 0.4454(4) 0.0558(19) Uani 1 1 d . . . . .
C91 C 0.7945(13) 0.5271(14) 0.6512(14) 0.123(8) Uani 1 1 d D . . . .
H91A H 0.7990 0.5834 0.6461 0.147 Uiso 1 1 calc R U . . .
H91B H 0.7537 0.5242 0.7096 0.147 Uiso 1 1 calc R U . . .
Cl1 Cl 0.9046(5) 0.4491(4) 0.6288(4) 0.122(2) Uani 1 1 d D . . . .
Cl2 Cl 0.7442(4) 0.5163(4) 0.5850(4) 0.1108(17) Uani 1 1 d D . . . .
C92 C 0.032(2) 0.0066(12) 0.8538(12) 0.147(11) Uani 1 1 d D . . . .
H92A H -0.0141 0.0625 0.8820 0.176 Uiso 1 1 calc R U . . .
H92B H 0.0943 0.0051 0.8443 0.176 Uiso 1 1 calc R U . . .
Cl3 Cl 0.0090(7) -0.0772(4) 0.9233(9) 0.245(7) Uani 1 1 d D . . . .
Cl4 Cl 0.0278(6) -0.0043(5) 0.7520(7) 0.197(5) Uani 1 1 d D . . . .
C93 C 0.8698(12) 0.9187(11) 0.6965(10) 0.096(6) Uani 1 1 d D . . . .
H93A H 0.8704 0.9538 0.7379 0.115 Uiso 1 1 calc R U . . .
H93B H 0.9318 0.8727 0.6725 0.115 Uiso 1 1 calc R U . . .
Cl5 Cl 0.7853(5) 0.8739(6) 0.7475(6) 0.185(4) Uani 1 1 d D . . . .
Cl6 Cl 0.8486(5) 0.9796(4) 0.6189(4) 0.121(2) Uani 1 1 d D . . . .
C94 C 0.953(2) 0.4875(19) -0.0179(14) 0.068(8) Uani 0.5 1 d D . P . .
H94A H 0.8914 0.5289 -0.0136 0.081 Uiso 0.5 1 calc R U P . .
H94B H 0.9665 0.4353 -0.0490 0.081 Uiso 0.5 1 calc R U P . .
Cl7 Cl 0.9504(4) 0.4650(4) 0.0788(3) 0.122(2) Uani 1 1 d D . . . .

loop_
_atom_site_aniso_label
_atom_site_aniso_U_11
_atom_site_aniso_U_22
_atom_site_aniso_U_33
_atom_site_aniso_U_23
_atom_site_aniso_U_13
_atom_site_aniso_U_12
Os1 0.0486(2) 0.02395(18) 0.02956(19) 0.00822(14) -0.02651(17) -0.02046(16)
O1 0.079(6) 0.029(4) 0.056(5) 0.001(3) -0.039(5) -0.011(4)
N1 0.052(5) 0.023(4) 0.028(4) 0.009(3) -0.028(4) -0.022(3)
N2 0.059(5) 0.023(4) 0.031(4) 0.011(3) -0.031(4) -0.022(4)
N3 0.057(6) 0.040(5) 0.044(5) 0.015(4) -0.033(5) -0.022(5)
N4 0.057(6) 0.031(4) 0.044(5) 0.014(4) -0.039(5) -0.023(4)
C1 0.045(6) 0.030(5) 0.026(4) 0.006(4) -0.013(4) -0.015(4)
C2 0.055(6) 0.036(5) 0.028(4) 0.013(4) -0.023(4) -0.027(5)
C3 0.059(6) 0.028(4) 0.027(4) 0.013(4) -0.030(4) -0.026(4)
C4 0.050(6) 0.023(4) 0.026(4) 0.015(3) -0.024(4) -0.019(4)
C5 0.059(6) 0.019(4) 0.029(4) 0.012(3) -0.027(4) -0.027(4)
C6 0.047(6) 0.030(5) 0.036(5) 0.016(4) -0.028(4) -0.027(4)
C7 0.050(7) 0.048(7) 0.050(6) 0.009(5) -0.021(6) -0.019(5)
C8 0.042(6) 0.032(5) 0.041(5) 0.014(4) -0.022(5) -0.021(4)
C9 0.041(6) 0.048(6) 0.048(6) 0.014(5) -0.022(5) -0.009(5)
C10 0.057(8) 0.052(7) 0.051(7) 0.005(6) -0.025(6) -0.011(6)
C11 0.061(7) 0.038(5) 0.030(5) 0.013(4) -0.033(5) -0.032(5)
C12 0.059(7) 0.041(6) 0.039(5) 0.012(4) -0.034(5) -0.027(5)
C13 0.056(7) 0.057(7) 0.032(5) 0.008(5) -0.022(5) -0.034(6)
C14 0.053(6) 0.034(5) 0.034(5) 0.008(4) -0.022(5) -0.018(5)
C15 0.062(7) 0.023(4) 0.032(5) 0.009(4) -0.031(5) -0.026(4)
C16 0.054(6) 0.024(4) 0.032(5) 0.008(4) -0.029(4) -0.019(4)
C17 0.065(7) 0.025(4) 0.049(6) 0.017(4) -0.045(6) -0.029(5)
C18 0.057(7) 0.076(9) 0.036(5) 0.023(6) -0.029(5) -0.036(7)
C19 0.064(9) 0.098(12) 0.040(7) 0.009(7) -0.022(6) -0.019(8)
C20 0.073(11) 0.099(14) 0.091(13) 0.017(11) -0.010(10) -0.044(11)
C21 0.067(10) 0.111(14) 0.047(8) 0.001(8) -0.028(7) -0.024(9)
C22 0.084(11) 0.088(11) 0.054(8) 0.005(7) -0.024(8) -0.053(9)
C23 0.085(10) 0.074(9) 0.057(7) 0.019(7) -0.036(7) -0.056(8)
C24 0.128(17) 0.22(3) 0.062(10) 0.030(13) -0.027(11) -0.139(19)
C25 0.065(7) 0.042(5) 0.040(5) 0.026(4) -0.042(5) -0.039(5)
C26 0.044(6) 0.042(6) 0.042(6) 0.016(5) -0.021(5) -0.025(5)
C27 0.044(6) 0.060(7) 0.039(6) 0.016(5) -0.025(5) -0.020(5)
C28 0.044(6) 0.062(7) 0.042(6) 0.020(5) -0.027(5) -0.029(6)
C29 0.085(9) 0.064(8) 0.051(7) 0.025(6) -0.050(7) -0.055(7)
C30 0.080(9) 0.043(6) 0.053(6) 0.020(5) -0.048(6) -0.038(6)
C31 0.063(8) 0.082(10) 0.069(9) 0.015(7) -0.047(7) -0.033(7)
C32 0.062(7) 0.032(5) 0.035(5) 0.009(4) -0.034(5) -0.023(5)
Os51 0.0417(2) 0.0319(2) 0.02639(18) 0.00848(14) -0.02291(16) -0.02227(16)
O51 0.073(6) 0.035(4) 0.045(4) -0.003(3) -0.036(4) -0.011(4)
N51 0.040(4) 0.025(4) 0.027(4) 0.013(3) -0.023(3) -0.019(3)
N52 0.048(5) 0.028(4) 0.024(3) 0.007(3) -0.025(3) -0.020(3)
N53 0.050(5) 0.041(5) 0.039(5) 0.001(4) -0.028(4) -0.024(4)
N54 0.050(5) 0.026(4) 0.033(4) 0.011(3) -0.031(4) -0.021(4)
C51 0.055(7) 0.074(8) 0.036(5) 0.008(5) -0.022(5) -0.042(6)
C52 0.068(8) 0.053(6) 0.020(4) 0.014(4) -0.019(5) -0.041(6)
C53 0.058(7) 0.038(5) 0.028(4) 0.016(4) -0.031(5) -0.029(5)
C54 0.074(8) 0.027(5) 0.036(5) 0.017(4) -0.033(5) -0.031(5)
C55 0.084(9) 0.043(6) 0.037(5) 0.026(5) -0.039(6) -0.053(6)
C56 0.059(7) 0.052(6) 0.042(6) 0.018(5) -0.029(5) -0.045(6)
C57 0.058(9) 0.122(15) 0.056(8) -0.006(9) -0.015(7) -0.043(9)
C58 0.069(8) 0.030(5) 0.058(7) 0.012(5) -0.042(6) -0.026(5)
C59 0.099(12) 0.052(8) 0.068(9) 0.021(7) -0.050(9) -0.005(8)
C60 0.061(8) 0.055(7) 0.053(7) 0.018(6) -0.026(6) -0.022(6)
C61 0.053(6) 0.036(5) 0.036(5) 0.020(4) -0.036(5) -0.029(5)
C62 0.049(6) 0.045(6) 0.047(6) 0.018(5) -0.036(5) -0.028(5)
C63 0.031(5) 0.045(6) 0.043(6) 0.010(5) -0.017(4) -0.017(4)
C64 0.045(6) 0.040(5) 0.029(5) 0.009(4) -0.022(4) -0.021(5)
C65 0.044(6) 0.028(4) 0.032(5) 0.012(4) -0.025(4) -0.019(4)
C66 0.041(5) 0.032(5) 0.027(4) 0.008(4) -0.020(4) -0.020(4)
C67 0.047(6) 0.031(5) 0.035(5) 0.014(4) -0.028(4) -0.026(4)
C68 0.043(6) 0.047(6) 0.032(5) 0.011(4) -0.025(4) -0.021(5)
C69 0.043(6) 0.051(7) 0.044(6) -0.006(5) -0.015(5) -0.022(5)
C70 0.040(6) 0.055(7) 0.059(7) -0.013(6) -0.010(6) -0.018(6)
C71 0.033(6) 0.062(8) 0.040(6) 0.007(5) -0.003(5) -0.017(5)
C72 0.050(7) 0.052(7) 0.039(5) 0.016(5) -0.023(5) -0.030(5)
C73 0.052(7) 0.044(6) 0.047(6) 0.015(5) -0.031(5) -0.028(5)
C74 0.053(8) 0.086(10) 0.062(8) 0.007(7) -0.019(7) -0.034(7)
C75 0.043(5) 0.040(5) 0.028(4) 0.015(4) -0.024(4) -0.024(4)
C76 0.060(7) 0.040(6) 0.053(6) 0.016(5) -0.039(6) -0.024(5)
C77 0.067(8) 0.056(7) 0.062(8) 0.027(6) -0.039(7) -0.025(7)
C78 0.081(10) 0.086(11) 0.067(9) 0.029(8) -0.053(8) -0.048(9)
C79 0.081(9) 0.079(9) 0.055(7) 0.023(7) -0.053(7) -0.050(8)
C80 0.073(8) 0.061(7) 0.046(6) 0.028(5) -0.045(6) -0.048(7)
C81 0.115(16) 0.147(19) 0.132(17) 0.039(15) -0.111(15) -0.037(14)
C82 0.047(6) 0.043(6) 0.031(5) 0.005(4) -0.028(4) -0.020(5)
Sb1 0.0563(5) 0.0446(4) 0.0466(4) -0.0037(3) -0.0313(4) -0.0195(4)
F1 0.165(11) 0.080(7) 0.214(14) 0.075(8) -0.155(11) -0.062(7)
F2 0.147(10) 0.052(5) 0.249(16) 0.037(7) -0.152(11) -0.041(6)
F3 0.066(5) 0.070(5) 0.072(5) 0.000(4) -0.040(4) -0.030(4)
F4 0.076(5) 0.075(5) 0.071(5) 0.005(4) -0.046(4) -0.043(4)
F5 0.084(7) 0.300(19) 0.081(7) -0.088(9) -0.013(6) -0.089(10)
F6 0.097(7) 0.173(12) 0.054(5) -0.027(6) -0.013(5) -0.060(8)
Sb2 0.0831(6) 0.0256(3) 0.0568(4) 0.0120(3) -0.0519(4) -0.0281(4)
F7 0.062(5) 0.033(3) 0.117(7) 0.005(4) -0.042(5) -0.026(3)
F8 0.111(6) 0.044(4) 0.061(4) 0.025(3) -0.047(4) -0.048(4)
F9 0.103(6) 0.062(4) 0.074(5) 0.037(4) -0.071(5) -0.054(4)
F10 0.085(6) 0.050(4) 0.078(5) -0.010(4) -0.063(5) -0.007(4)
F11 0.103(6) 0.034(3) 0.050(4) -0.002(3) -0.040(4) -0.025(4)
F12 0.088(5) 0.034(3) 0.074(5) 0.003(3) -0.054(4) -0.014(3)
Sb3 0.0406(4) 0.0317(3) 0.0328(3) 0.0036(2) -0.0231(3) -0.0177(3)
F13 0.155(9) 0.036(4) 0.112(7) 0.031(4) -0.109(7) -0.042(5)
F14 0.192(11) 0.059(5) 0.100(7) 0.056(5) -0.100(8) -0.070(6)
F15 0.054(4) 0.089(6) 0.042(4) -0.020(4) -0.015(3) -0.026(4)
F16 0.058(5) 0.166(10) 0.044(4) -0.042(5) -0.011(4) -0.053(6)
F17 0.060(5) 0.121(7) 0.057(4) -0.008(4) -0.029(4) -0.054(5)
F18 0.040(4) 0.085(5) 0.054(4) -0.006(4) -0.027(3) -0.021(4)
Sb4 0.0773(5) 0.0290(3) 0.0347(3) 0.0123(3) -0.0355(4) -0.0338(3)
F19 0.109(6) 0.046(4) 0.054(4) 0.025(3) -0.061(4) -0.044(4)
F20 0.094(5) 0.036(3) 0.039(3) 0.016(3) -0.043(4) -0.031(3)
F21 0.089(6) 0.051(4) 0.058(4) 0.003(3) -0.044(4) -0.027(4)
F22 0.087(5) 0.046(4) 0.048(4) 0.007(3) -0.037(4) -0.036(4)
F23 0.076(4) 0.033(3) 0.038(3) 0.006(2) -0.036(3) -0.029(3)
F24 0.117(6) 0.035(3) 0.043(3) 0.012(3) -0.045(4) -0.046(4)
C91 0.13(2) 0.121(19) 0.118(18) -0.001(14) -0.080(16) -0.019(15)
Cl1 0.134(5) 0.116(4) 0.143(5) 0.023(4) -0.078(4) -0.052(4)
Cl2 0.134(5) 0.098(4) 0.142(5) 0.019(3) -0.081(4) -0.060(3)
C92 0.19(3) 0.063(12) 0.21(3) -0.031(15) -0.11(2) -0.028(15)
Cl3 0.208(9) 0.085(4) 0.52(2) -0.060(8) -0.247(12) -0.006(5)
Cl4 0.129(6) 0.100(5) 0.291(12) -0.048(6) -0.007(7) -0.040(4)
C93 0.078(12) 0.104(14) 0.092(13) -0.018(11) -0.038(10) -0.011(11)
Cl5 0.099(5) 0.236(10) 0.228(9) 0.084(8) -0.085(6) -0.064(6)
Cl6 0.133(5) 0.085(3) 0.124(5) 0.005(3) -0.055(4) -0.014(3)
C94 0.11(2) 0.077(19) 0.066(17) 0.036(15) -0.075(18) -0.050(18)
Cl7 0.106(4) 0.160(5) 0.104(4) -0.047(4) -0.060(3) -0.021(4)

loop_
_atom_type_symbol
_atom_type_description
_atom_type_scat_dispersion_real
_atom_type_scat_dispersion_imag
_atom_type_scat_source
C C 0.0033 0.0016 'International Tables Vol C Tables 4.2.6.8 and 6.1.1.4'
H H 0.0000 0.0000 'International Tables Vol C Tables 4.2.6.8 and 6.1.1.4'
Cl Cl 0.1484 0.1585 'International Tables Vol C Tables 4.2.6.8 and 6.1.1.4'
F F 0.0171 0.0103 'International Tables Vol C Tables 4.2.6.8 and 6.1.1.4'
N N 0.0061 0.0033 'International Tables Vol C Tables 4.2.6.8 and 6.1.1.4'
O O 0.0106 0.0060 'International Tables Vol C Tables 4.2.6.8 and 6.1.1.4'
Os Os -1.2165 7.6030 'International Tables Vol C Tables 4.2.6.8 and 6.1.1.4'
Sb Sb -0.5866 1.5461 'International Tables Vol C Tables 4.2.6.8 and 6.1.1.4'

loop_
_geom_angle_atom_site_label_1
_geom_angle_atom_site_label_2
_geom_angle_atom_site_label_3
_geom_angle
_geom_angle_site_symmetry_1
_geom_angle_site_symmetry_3
_geom_angle_publ_flag
C32 Os1 N1 88.6(4) . . ?
C32 Os1 N2 93.3(3) . . ?
N1 Os1 N2 77.1(3) . . ?
C32 Os1 C3 114.2(4) . . ?
N1 Os1 C3 94.9(3) . . ?
N2 Os1 C3 151.4(3) . . ?
C32 Os1 C6 121.1(4) . . ?
N1 Os1 C6 149.9(3) . . ?
N2 Os1 C6 94.7(3) . . ?
C3 Os1 C6 78.4(3) . . ?
C32 Os1 C2 91.0(4) . . ?
N1 Os1 C2 123.9(3) . . ?
N2 Os1 C2 158.7(4) . . ?
C3 Os1 C2 36.5(4) . . ?
C6 Os1 C2 65.4(3) . . ?
C32 Os1 C1 93.5(4) . . ?
N1 Os1 C1 160.1(3) . . ?
N2 Os1 C1 122.5(4) . . ?
C3 Os1 C1 66.2(4) . . ?
C6 Os1 C1 36.5(3) . . ?
C2 Os1 C1 36.3(4) . . ?
C32 Os1 C5 157.9(4) . . ?
N1 Os1 C5 113.5(3) . . ?
N2 Os1 C5 92.5(3) . . ?
C3 Os1 C5 65.2(3) . . ?
C6 Os1 C5 37.1(4) . . ?
C2 Os1 C5 76.3(3) . . ?
C1 Os1 C5 65.5(3) . . ?
C32 Os1 C4 151.1(4) . . ?
N1 Os1 C4 91.0(3) . . ?
N2 Os1 C4 114.8(3) . . ?
C3 Os1 C4 37.0(3) . . ?
C6 Os1 C4 65.9(3) . . ?
C2 Os1 C4 65.5(4) . . ?
C1 Os1 C4 77.6(3) . . ?
C5 Os1 C4 35.4(3) . . ?
C15 N1 C11 118.1(8) . . ?
C15 N1 Os1 117.8(6) . . ?
C11 N1 Os1 124.1(6) . . ?
C17 N2 C16 118.6(8) . . ?
C17 N2 Os1 127.6(8) . . ?
C16 N2 Os1 113.8(6) . . ?
C17 N3 C18 124.5(10) . . ?
C17 N3 H3N 130(9) . . ?
C18 N3 H3N 104(9) . . ?
C17 N4 C25 126.6(10) . . ?
C17 N4 H4N 107(8) . . ?
C25 N4 H4N 125(8) . . ?
C2 C1 C6 117.2(9) . . ?
C2 C1 C7 123.0(10) . . ?
C6 C1 C7 119.7(10) . . ?
C2 C1 Os1 69.9(6) . . ?
C6 C1 Os1 69.4(5) . . ?
C7 C1 Os1 129.8(7) . . ?
C3 C2 C1 122.6(9) . . ?
C3 C2 Os1 71.2(5) . . ?
C1 C2 Os1 73.9(5) . . ?
C3 C2 H2 118.7 . . ?
C1 C2 H2 118.7 . . ?
Os1 C2 H2 128.7 . . ?
C2 C3 C4 120.4(9) . . ?
C2 C3 Os1 72.2(5) . . ?
C4 C3 Os1 75.5(5) . . ?
C2 C3 H3 119.8 . . ?
C4 C3 H3 119.8 . . ?
Os1 C3 H3 124.0 . . ?
C5 C4 C3 117.2(9) . . ?
C5 C4 C8 123.8(9) . . ?
C3 C4 C8 118.9(9) . . ?
C5 C4 Os1 71.2(5) . . ?
C3 C4 Os1 67.4(5) . . ?
C8 C4 Os1 130.3(6) . . ?
C4 C5 C6 121.0(8) . . ?
C4 C5 Os1 73.4(5) . . ?
C6 C5 Os1 68.6(5) . . ?
C4 C5 H5 119.5 . . ?
C6 C5 H5 119.5 . . ?
Os1 C5 H5 131.3 . . ?
C1 C6 C5 120.9(9) . . ?
C1 C6 Os1 74.1(5) . . ?
C5 C6 Os1 74.3(5) . . ?
C1 C6 H6 119.6 . . ?
C5 C6 H6 119.6 . . ?
Os1 C6 H6 123.4 . . ?
C1 C7 H7A 109.5 . . ?
C1 C7 H7B 109.5 . . ?
H7A C7 H7B 109.5 . . ?
C1 C7 H7C 109.5 . . ?
H7A C7 H7C 109.5 . . ?
H7B C7 H7C 109.5 . . ?
C4 C8 C9 108.8(8) . . ?
C4 C8 C10 113.9(9) . . ?
C9 C8 C10 108.8(9) . . ?
C4 C8 H8 108.4 . . ?
C9 C8 H8 108.4 . . ?
C10 C8 H8 108.4 . . ?
C8 C9 H9A 109.5 . . ?
C8 C9 H9B 109.5 . . ?
H9A C9 H9B 109.5 . . ?
C8 C9 H9C 109.5 . . ?
H9A C9 H9C 109.5 . . ?
H9B C9 H9C 109.5 . . ?
C8 C10 H10A 109.5 . . ?
C8 C10 H10B 109.5 . . ?
H10A C10 H10B 109.5 . . ?
C8 C10 H10C 109.5 . . ?
H10A C10 H10C 109.5 . . ?
H10B C10 H10C 109.5 . . ?
C12 C11 N1 121.0(9) . . ?
C12 C11 H11 119.5 . . ?
N1 C11 H11 119.5 . . ?
C11 C12 C13 120.9(9) . . ?
C11 C12 H12 119.5 . . ?
C13 C12 H12 119.5 . . ?
C12 C13 C14 118.3(10) . . ?
C12 C13 H13 120.8 . . ?
C14 C13 H13 120.8 . . ?
C15 C14 C13 119.6(9) . . ?
C15 C14 H14 120.2 . . ?
C13 C14 H14 120.2 . . ?
C14 C15 N1 122.1(9) . . ?
C14 C15 C16 123.5(9) . . ?
N1 C15 C16 114.4(9) . . ?
N2 C16 C15 110.4(8) . . ?
N2 C16 H16A 109.6 . . ?
C15 C16 H16A 109.6 . . ?
N2 C16 H16B 109.6 . . ?
C15 C16 H16B 109.6 . . ?
H16A C16 H16B 108.1 . . ?
N2 C17 N3 120.9(9) . . ?
N2 C17 N4 120.6(11) . . ?
N3 C17 N4 118.5(9) . . ?
C19 C18 C23 119.2(14) . . ?
C19 C18 N3 119.7(14) . . ?
C23 C18 N3 121.1(12) . . ?
C18 C19 C20 118.3(16) . . ?
C18 C19 H19 120.9 . . ?
C20 C19 H19 120.9 . . ?
C21 C20 C19 118.9(17) . . ?
C21 C20 H20 120.6 . . ?
C19 C20 H20 120.6 . . ?
C20 C21 C22 123.3(18) . . ?
C20 C21 C24 115.0(17) . . ?
C22 C21 C24 121.7(19) . . ?
C21 C22 C23 119.2(16) . . ?
C21 C22 H22 120.4 . . ?
C23 C22 H22 120.4 . . ?
C22 C23 C18 121.0(15) . . ?
C22 C23 H23 119.5 . . ?
C18 C23 H23 119.5 . . ?
C21 C24 H24A 109.5 . . ?
C21 C24 H24B 109.5 . . ?
H24A C24 H24B 109.5 . . ?
C21 C24 H24C 109.5 . . ?
H24A C24 H24C 109.5 . . ?
H24B C24 H24C 109.5 . . ?
C30 C25 C26 120.2(10) . . ?
C30 C25 N4 117.0(10) . . ?
C26 C25 N4 122.7(9) . . ?
C27 C26 C25 119.5(11) . . ?
C27 C26 H26 120.2 . . ?
C25 C26 H26 120.2 . . ?
C28 C27 C26 122.4(12) . . ?
C28 C27 H27 118.8 . . ?
C26 C27 H27 118.8 . . ?
C27 C28 C29 117.8(10) . . ?
C27 C28 C31 122.7(12) . . ?
C29 C28 C31 119.5(11) . . ?
C28 C29 C30 122.0(11) . . ?
C28 C29 H29 119.0 . . ?
C30 C29 H29 119.0 . . ?
C25 C30 C29 118.0(11) . . ?
C25 C30 H30 121.0 . . ?
C29 C30 H30 121.0 . . ?
C28 C31 H31A 109.5 . . ?
C28 C31 H31B 109.5 . . ?
H31A C31 H31B 109.5 . . ?
C28 C31 H31C 109.5 . . ?
H31A C31 H31C 109.5 . . ?
H31B C31 H31C 109.5 . . ?
O1 C32 Os1 177.0(10) . . ?
C82 Os51 N51 89.6(4) . . ?
C82 Os51 N52 92.6(3) . . ?
N51 Os51 N52 76.7(3) . . ?
C82 Os51 C56 123.4(5) . . ?
N51 Os51 C56 145.9(4) . . ?
N52 Os51 C56 92.1(3) . . ?
C82 Os51 C53 114.1(4) . . ?
N51 Os51 C53 96.2(3) . . ?
N52 Os51 C53 152.5(3) . . ?
C56 Os51 C53 78.9(4) . . ?
C82 Os51 C52 91.9(4) . . ?
N51 Os51 C52 126.6(4) . . ?
N52 Os51 C52 156.2(4) . . ?
C56 Os51 C52 66.2(4) . . ?
C53 Os51 C52 36.5(4) . . ?
C82 Os51 C51 95.1(5) . . ?
N51 Os51 C51 162.6(4) . . ?
N52 Os51 C51 119.7(4) . . ?
C56 Os51 C51 37.2(4) . . ?
C53 Os51 C51 66.6(4) . . ?
C52 Os51 C51 36.6(4) . . ?
C82 Os51 C55 160.2(5) . . ?
N51 Os51 C55 110.2(4) . . ?
N52 Os51 C55 92.2(3) . . ?
C56 Os51 C55 37.2(4) . . ?
C53 Os51 C55 65.0(3) . . ?
C52 Os51 C55 76.4(4) . . ?
C51 Os51 C55 66.0(5) . . ?
C82 Os51 C54 150.2(4) . . ?
N51 Os51 C54 89.3(3) . . ?
N52 Os51 C54 116.1(3) . . ?
C56 Os51 C54 66.6(4) . . ?
C53 Os51 C54 36.6(3) . . ?
C52 Os51 C54 65.4(4) . . ?
C51 Os51 C54 78.3(4) . . ?
C55 Os51 C54 35.7(4) . . ?
C65 N51 C61 119.0(8) . . ?
C65 N51 Os51 116.6(6) . . ?
C61 N51 Os51 124.4(6) . . ?
C67 N52 C66 121.0(7) . . ?
C67 N52 Os51 127.2(7) . . ?
C66 N52 Os51 111.5(5) . . ?
C67 N53 C68 129.4(9) . . ?
C67 N53 H53N 113(9) . . ?
C68 N53 H53N 117(9) . . ?
C67 N54 C75 126.4(9) . . ?
C67 N54 H54N 113(7) . . ?
C75 N54 H54N 119(7) . . ?
C52 C51 C56 116.6(11) . . ?
C52 C51 C57 121.2(11) . . ?
C56 C51 C57 122.0(11) . . ?
C52 C51 Os51 69.9(6) . . ?
C56 C51 Os51 68.9(6) . . ?
C57 C51 Os51 127.8(10) . . ?
C53 C52 C51 122.8(10) . . ?
C53 C52 Os51 71.3(5) . . ?
C51 C52 Os51 73.5(6) . . ?
C53 C52 H52 118.6 . . ?
C51 C52 H52 118.6 . . ?
Os51 C52 H52 129.2 . . ?
C52 C53 C54 121.4(9) . . ?
C52 C53 Os51 72.2(5) . . ?
C54 C53 Os51 75.9(5) . . ?
C52 C53 H53 119.3 . . ?
C54 C53 H53 119.3 . . ?
Os51 C53 H53 124.2 . . ?
C55 C54 C53 116.4(11) . . ?
C55 C54 C58 123.5(10) . . ?
C53 C54 C58 119.9(10) . . ?
C55 C54 Os51 70.4(6) . . ?
C53 C54 Os51 67.6(5) . . ?
C58 C54 Os51 129.9(7) . . ?
C54 C55 C56 122.1(10) . . ?
C54 C55 Os51 73.8(5) . . ?
C56 C55 Os51 68.7(6) . . ?
C54 C55 H55 118.9 . . ?
C56 C55 H55 118.9 . . ?
Os51 C55 H55 131.6 . . ?
C51 C56 C55 120.0(10) . . ?
C51 C56 Os51 73.9(6) . . ?
C55 C56 Os51 74.2(5) . . ?
C51 C56 H56 120.0 . . ?
C55 C56 H56 120.0 . . ?
Os51 C56 H56 123.4 . . ?
C51 C57 H57A 109.5 . . ?
C51 C57 H57B 109.5 . . ?
H57A C57 H57B 109.5 . . ?
C51 C57 H57C 109.5 . . ?
H57A C57 H57C 109.5 . . ?
H57B C57 H57C 109.5 . . ?
C54 C58 C60 113.5(10) . . ?
C54 C58 C59 107.3(11) . . ?
C60 C58 C59 109.5(10) . . ?
C54 C58 H58 108.8 . . ?
C60 C58 H58 108.8 . . ?
C59 C58 H58 108.8 . . ?
C58 C59 H59A 109.5 . . ?
C58 C59 H59B 109.5 . . ?
H59A C59 H59B 109.5 . . ?
C58 C59 H59C 109.5 . . ?
H59A C59 H59C 109.5 . . ?
H59B C59 H59C 109.5 . . ?
C58 C60 H60A 109.5 . . ?
C58 C60 H60B 109.5 . . ?
H60A C60 H60B 109.5 . . ?
C58 C60 H60C 109.5 . . ?
H60A C60 H60C 109.5 . . ?
H60B C60 H60C 109.5 . . ?
C62 C61 N51 121.2(9) . . ?
C62 C61 H61 119.4 . . ?
N51 C61 H61 119.4 . . ?
C61 C62 C63 119.1(9) . . ?
C61 C62 H62 120.4 . . ?
C63 C62 H62 120.4 . . ?
C62 C63 C64 120.5(10) . . ?
C62 C63 H63 119.8 . . ?
C64 C63 H63 119.8 . . ?
C65 C64 C63 118.2(9) . . ?
C65 C64 H64 120.9 . . ?
C63 C64 H64 120.9 . . ?
N51 C65 C64 121.9(9) . . ?
N51 C65 C66 115.4(8) . . ?
C64 C65 C66 122.6(8) . . ?
N52 C66 C65 108.3(7) . . ?
N52 C66 H66A 110.0 . . ?
C65 C66 H66A 110.0 . . ?
N52 C66 H66B 110.0 . . ?
C65 C66 H66B 110.0 . . ?
H66A C66 H66B 108.4 . . ?
N52 C67 N53 119.7(8) . . ?
N52 C67 N54 119.7(9) . . ?
N53 C67 N54 120.6(9) . . ?
C69 C68 C73 119.2(10) . . ?
C69 C68 N53 119.1(10) . . ?
C73 C68 N53 121.5(10) . . ?
C68 C69 C70 120.9(11) . . ?
C68 C69 H69 119.5 . . ?
C70 C69 H69 119.5 . . ?
C69 C70 C71 120.9(11) . . ?
C69 C70 H70 119.5 . . ?
C71 C70 H70 119.5 . . ?
C72 C71 C70 117.5(11) . . ?
C72 C71 C74 121.2(12) . . ?
C70 C71 C74 121.0(12) . . ?
C71 C72 C73 122.1(11) . . ?
C71 C72 H72 119.0 . . ?
C73 C72 H72 119.0 . . ?
C68 C73 C72 118.9(11) . . ?
C68 C73 H73 120.5 . . ?
C72 C73 H73 120.5 . . ?
C71 C74 H74A 109.5 . . ?
C71 C74 H74B 109.5 . . ?
H74A C74 H74B 109.5 . . ?
C71 C74 H74C 109.5 . . ?
H74A C74 H74C 109.5 . . ?
H74B C74 H74C 109.5 . . ?
C76 C75 C80 120.1(9) . . ?
C76 C75 N54 122.1(9) . . ?
C80 C75 N54 117.7(9) . . ?
C75 C76 C77 117.7(11) . . ?
C75 C76 H76 121.2 . . ?
C77 C76 H76 121.2 . . ?
C78 C77 C76 122.7(13) . . ?
C78 C77 H77 118.6 . . ?
C76 C77 H77 118.6 . . ?
C79 C78 C77 118.5(12) . . ?
C79 C78 C81 119.8(15) . . ?
C77 C78 C81 121.6(16) . . ?
C78 C79 C80 121.0(12) . . ?
C78 C79 H79 119.5 . . ?
C80 C79 H79 119.5 . . ?
C75 C80 C79 119.7(12) . . ?
C75 C80 H80 120.2 . . ?
C79 C80 H80 120.2 . . ?
C78 C81 H81A 109.5 . . ?
C78 C81 H81B 109.5 . . ?
H81A C81 H81B 109.5 . . ?
C78 C81 H81C 109.5 . . ?
H81A C81 H81C 109.5 . . ?
H81B C81 H81C 109.5 . . ?
O51 C82 Os51 177.4(11) . . ?
F1 Sb1 F5 91.3(8) . . ?
F1 Sb1 F6 91.3(7) . . ?
F5 Sb1 F6 177.4(7) . . ?
F1 Sb1 F2 179.0(7) . . ?
F5 Sb1 F2 89.5(8) . . ?
F6 Sb1 F2 88.0(7) . . ?
F1 Sb1 F4 91.2(4) . . ?
F5 Sb1 F4 90.8(4) . . ?
F6 Sb1 F4 89.6(4) . . ?
F2 Sb1 F4 89.5(4) . . ?
F1 Sb1 F3 90.7(4) . . ?
F5 Sb1 F3 89.7(4) . . ?
F6 Sb1 F3 89.8(4) . . ?
F2 Sb1 F3 88.6(4) . . ?
F4 Sb1 F3 178.1(4) . . ?
F9 Sb2 F10 178.8(4) . . ?
F9 Sb2 F8 89.2(3) . . ?
F10 Sb2 F8 89.7(4) . . ?
F9 Sb2 F12 90.8(3) . . ?
F10 Sb2 F12 88.8(3) . . ?
F8 Sb2 F12 90.7(3) . . ?
F9 Sb2 F11 91.1(3) . . ?
F10 Sb2 F11 89.3(3) . . ?
F8 Sb2 F11 91.2(3) . . ?
F12 Sb2 F11 177.3(3) . . ?
F9 Sb2 F7 88.5(3) . . ?
F10 Sb2 F7 92.6(4) . . ?
F8 Sb2 F7 177.6(3) . . ?
F12 Sb2 F7 88.9(3) . . ?
F11 Sb2 F7 89.3(3) . . ?
F14 Sb3 F15 91.4(4) . . ?
F14 Sb3 F16 89.3(5) . . ?
F15 Sb3 F16 178.7(4) . . ?
F14 Sb3 F17 90.7(5) . . ?
F15 Sb3 F17 88.7(3) . . ?
F16 Sb3 F17 90.2(3) . . ?
F14 Sb3 F18 90.9(4) . . ?
F15 Sb3 F18 92.1(3) . . ?
F16 Sb3 F18 89.0(3) . . ?
F17 Sb3 F18 178.2(4) . . ?
F14 Sb3 F13 178.5(4) . . ?
F15 Sb3 F13 89.1(4) . . ?
F16 Sb3 F13 90.2(5) . . ?
F17 Sb3 F13 90.7(4) . . ?
F18 Sb3 F13 87.7(4) . . ?
F21 Sb4 F22 178.6(3) . . ?
F21 Sb4 F19 91.0(3) . . ?
F22 Sb4 F19 90.4(3) . . ?
F21 Sb4 F20 89.2(3) . . ?
F22 Sb4 F20 89.5(3) . . ?
F19 Sb4 F20 179.4(3) . . ?
F21 Sb4 F24 90.2(3) . . ?
F22 Sb4 F24 89.4(3) . . ?
F19 Sb4 F24 89.6(3) . . ?
F20 Sb4 F24 91.0(3) . . ?
F21 Sb4 F23 90.7(3) . . ?
F22 Sb4 F23 89.8(3) . . ?
F19 Sb4 F23 90.5(3) . . ?
F20 Sb4 F23 88.9(3) . . ?
F24 Sb4 F23 179.1(3) . . ?
Cl1 C91 Cl2 112.7(11) . . ?
Cl1 C91 H91A 109.1 . . ?
Cl2 C91 H91A 109.1 . . ?
Cl1 C91 H91B 109.1 . . ?
Cl2 C91 H91B 109.1 . . ?
H91A C91 H91B 107.8 . . ?
Cl4 C92 Cl3 113.2(11) . . ?
Cl4 C92 H92A 108.9 . . ?
Cl3 C92 H92A 108.9 . . ?
Cl4 C92 H92B 108.9 . . ?
Cl3 C92 H92B 108.9 . . ?
H92A C92 H92B 107.8 . . ?
Cl6 C93 Cl5 112.0(10) . . ?
Cl6 C93 H93A 109.2 . . ?
Cl5 C93 H93A 109.2 . . ?
Cl6 C93 H93B 109.2 . . ?
Cl5 C93 H93B 109.2 . . ?
H93A C93 H93B 107.9 . . ?
Cl7 C94 Cl7 110.0(13) . 2_765 ?
Cl7 C94 H94A 109.7 . . ?
Cl7 C94 H94A 109.7 2_765 . ?
Cl7 C94 H94B 109.7 . . ?
Cl7 C94 H94B 109.7 2_765 . ?
H94A C94 H94B 108.2 . . ?
C94 Cl7 C94 70.0(13) . 2_765 ?

loop_
_geom_bond_atom_site_label_1
_geom_bond_atom_site_label_2
_geom_bond_distance
_geom_bond_site_symmetry_2
_geom_bond_publ_flag
Os1 C32 1.890(10) . ?
Os1 N1 2.077(8) . ?
Os1 N2 2.098(7) . ?
Os1 C3 2.219(8) . ?
Os1 C6 2.223(9) . ?
Os1 C2 2.232(9) . ?
Os1 C1 2.284(10) . ?
Os1 C5 2.299(8) . ?
Os1 C4 2.326(9) . ?
O1 C32 1.139(12) . ?
N1 C15 1.363(12) . ?
N1 C11 1.371(11) . ?
N2 C17 1.311(12) . ?
N2 C16 1.446(14) . ?
N3 C17 1.350(15) . ?
N3 C18 1.413(15) . ?
N3 H3N 0.84(13) . ?
N4 C17 1.366(13) . ?
N4 C25 1.427(12) . ?
N4 H4N 0.87(2) . ?
C1 C2 1.406(14) . ?
C1 C6 1.413(13) . ?
C1 C7 1.489(16) . ?
C2 C3 1.395(15) . ?
C2 H2 0.9500 . ?
C3 C4 1.448(13) . ?
C3 H3 0.9500 . ?
C4 C5 1.405(13) . ?
C4 C8 1.500(14) . ?
C5 C6 1.438(15) . ?
C5 H5 0.9500 . ?
C6 H6 0.9500 . ?
C7 H7A 0.9800 . ?
C7 H7B 0.9800 . ?
C7 H7C 0.9800 . ?
C8 C9 1.514(14) . ?
C8 C10 1.528(16) . ?
C8 H8 1.0000 . ?
C9 H9A 0.9800 . ?
C9 H9B 0.9800 . ?
C9 H9C 0.9800 . ?
C10 H10A 0.9800 . ?
C10 H10B 0.9800 . ?
C10 H10C 0.9800 . ?
C11 C12 1.351(15) . ?
C11 H11 0.9500 . ?
C12 C13 1.380(14) . ?
C12 H12 0.9500 . ?
C13 C14 1.383(14) . ?
C13 H13 0.9500 . ?
C14 C15 1.359(15) . ?
C14 H14 0.9500 . ?
C15 C16 1.501(13) . ?
C16 H16A 0.9900 . ?
C16 H16B 0.9900 . ?
C18 C19 1.321(19) . ?
C18 C23 1.405(19) . ?
C19 C20 1.50(2) . ?
C19 H19 0.9500 . ?
C20 C21 1.31(2) . ?
C20 H20 0.9500 . ?
C21 C22 1.32(2) . ?
C21 C24 1.55(2) . ?
C22 C23 1.393(19) . ?
C22 H22 0.9500 . ?
C23 H23 0.9500 . ?
C24 H24A 0.9800 . ?
C24 H24B 0.9800 . ?
C24 H24C 0.9800 . ?
C25 C30 1.387(15) . ?
C25 C26 1.388(15) . ?
C26 C27 1.369(15) . ?
C26 H26 0.9500 . ?
C27 C28 1.369(17) . ?
C27 H27 0.9500 . ?
C28 C29 1.377(18) . ?
C28 C31 1.517(15) . ?
C29 C30 1.406(15) . ?
C29 H29 0.9500 . ?
C30 H30 0.9500 . ?
C31 H31A 0.9800 . ?
C31 H31B 0.9800 . ?
C31 H31C 0.9800 . ?
Os51 C82 1.904(11) . ?
Os51 N51 2.083(8) . ?
Os51 N52 2.100(7) . ?
Os51 C56 2.212(9) . ?
Os51 C53 2.220(9) . ?
Os51 C52 2.231(9) . ?
Os51 C51 2.278(11) . ?
Os51 C55 2.285(9) . ?
Os51 C54 2.329(10) . ?
O51 C82 1.134(12) . ?
N51 C65 1.345(12) . ?
N51 C61 1.372(11) . ?
N52 C67 1.320(12) . ?
N52 C66 1.462(13) . ?
N53 C67 1.346(14) . ?
N53 C68 1.411(13) . ?
N53 H53N 0.79(12) . ?
N54 C67 1.357(12) . ?
N54 C75 1.437(11) . ?
N54 H54N 0.95(11) . ?
C51 C52 1.418(15) . ?
C51 C56 1.433(16) . ?
C51 C57 1.54(2) . ?
C52 C53 1.395(16) . ?
C52 H52 0.9500 . ?
C53 C54 1.432(14) . ?
C53 H53 0.9500 . ?
C54 C55 1.415(15) . ?
C54 C58 1.474(17) . ?
C55 C56 1.436(17) . ?
C55 H55 0.9500 . ?
C56 H56 0.9500 . ?
C57 H57A 0.9800 . ?
C57 H57B 0.9800 . ?
C57 H57C 0.9800 . ?
C58 C60 1.520(17) . ?
C58 C59 1.520(16) . ?
C58 H58 1.0000 . ?
C59 H59A 0.9800 . ?
C59 H59B 0.9800 . ?
C59 H59C 0.9800 . ?
C60 H60A 0.9800 . ?
C60 H60B 0.9800 . ?
C60 H60C 0.9800 . ?
C61 C62 1.354(15) . ?
C61 H61 0.9500 . ?
C62 C63 1.375(15) . ?
C62 H62 0.9500 . ?
C63 C64 1.380(14) . ?
C63 H63 0.9500 . ?
C64 C65 1.369(14) . ?
C64 H64 0.9500 . ?
C65 C66 1.505(13) . ?
C66 H66A 0.9900 . ?
C66 H66B 0.9900 . ?
C68 C69 1.370(15) . ?
C68 C73 1.402(15) . ?
C69 C70 1.384(16) . ?
C69 H69 0.9500 . ?
C70 C71 1.410(18) . ?
C70 H70 0.9500 . ?
C71 C72 1.367(17) . ?
C71 C74 1.511(17) . ?
C72 C73 1.405(16) . ?
C72 H72 0.9500 . ?
C73 H73 0.9500 . ?
C74 H74A 0.9800 . ?
C74 H74B 0.9800 . ?
C74 H74C 0.9800 . ?
C75 C76 1.381(14) . ?
C75 C80 1.381(14) . ?
C76 C77 1.381(16) . ?
C76 H76 0.9500 . ?
C77 C78 1.37(2) . ?
C77 H77 0.9500 . ?
C78 C79 1.35(2) . ?
C78 C81 1.538(18) . ?
C79 C80 1.385(15) . ?
C79 H79 0.9500 . ?
C80 H80 0.9500 . ?
C81 H81A 0.9800 . ?
C81 H81B 0.9800 . ?
C81 H81C 0.9800 . ?
Sb1 F1 1.826(9) . ?
Sb1 F5 1.826(10) . ?
Sb1 F6 1.843(9) . ?
Sb1 F2 1.859(9) . ?
Sb1 F4 1.861(7) . ?
Sb1 F3 1.877(7) . ?
Sb2 F9 1.853(6) . ?
Sb2 F10 1.855(7) . ?
Sb2 F8 1.872(7) . ?
Sb2 F12 1.877(7) . ?
Sb2 F11 1.880(7) . ?
Sb2 F7 1.888(7) . ?
Sb3 F14 1.841(7) . ?
Sb3 F15 1.854(7) . ?
Sb3 F16 1.858(7) . ?
Sb3 F17 1.863(7) . ?
Sb3 F18 1.866(6) . ?
Sb3 F13 1.867(7) . ?
Sb4 F21 1.847(9) . ?
Sb4 F22 1.860(8) . ?
Sb4 F19 1.870(6) . ?
Sb4 F20 1.874(6) . ?
Sb4 F24 1.878(6) . ?
Sb4 F23 1.879(5) . ?
C91 Cl1 1.742(16) . ?
C91 Cl2 1.749(15) . ?
C91 H91A 0.9900 . ?
C91 H91B 0.9900 . ?
C92 Cl4 1.845(16) . ?
C92 Cl3 1.851(17) . ?
C92 H92A 0.9900 . ?
C92 H92B 0.9900 . ?
C93 Cl6 1.707(14) . ?
C93 Cl5 1.770(15) . ?
C93 H93A 0.9900 . ?
C93 H93B 0.9900 . ?
C94 Cl7 1.690(16) . ?
C94 Cl7 1.99(3) 2_765 ?
C94 H94A 0.9900 . ?
C94 H94B 0.9900 . ?
Cl7 C94 1.99(3) 2_765 ?

loop_
_geom_torsion_atom_site_label_1
_geom_torsion_atom_site_label_2
_geom_torsion_atom_site_label_3
_geom_torsion_atom_site_label_4
_geom_torsion
_geom_torsion_site_symmetry_1
_geom_torsion_site_symmetry_2
_geom_torsion_site_symmetry_3
_geom_torsion_site_symmetry_4
_geom_torsion_publ_flag
C6 C1 C2 C3 2.0(14) . . . . ?
C7 C1 C2 C3 179.4(9) . . . . ?
Os1 C1 C2 C3 54.3(8) . . . . ?
C6 C1 C2 Os1 -52.4(8) . . . . ?
C7 C1 C2 Os1 125.1(10) . . . . ?
C1 C2 C3 C4 5.0(13) . . . . ?
Os1 C2 C3 C4 60.5(7) . . . . ?
C1 C2 C3 Os1 -55.5(8) . . . . ?
C2 C3 C4 C5 -6.1(12) . . . . ?
Os1 C3 C4 C5 52.8(7) . . . . ?
C2 C3 C4 C8 176.4(8) . . . . ?
Os1 C3 C4 C8 -124.8(7) . . . . ?
C2 C3 C4 Os1 -58.8(7) . . . . ?
C3 C4 C5 C6 0.5(12) . . . . ?
C8 C4 C5 C6 177.9(8) . . . . ?
Os1 C4 C5 C6 51.4(7) . . . . ?
C3 C4 C5 Os1 -51.0(7) . . . . ?
C8 C4 C5 Os1 126.5(8) . . . . ?
C2 C1 C6 C5 -7.6(13) . . . . ?
C7 C1 C6 C5 174.9(9) . . . . ?
Os1 C1 C6 C5 -60.2(7) . . . . ?
C2 C1 C6 Os1 52.6(8) . . . . ?
C7 C1 C6 Os1 -124.9(9) . . . . ?
C4 C5 C6 C1 6.5(13) . . . . ?
Os1 C5 C6 C1 60.1(8) . . . . ?
C4 C5 C6 Os1 -53.6(7) . . . . ?
C5 C4 C8 C9 106.7(10) . . . . ?
C3 C4 C8 C9 -75.9(11) . . . . ?
Os1 C4 C8 C9 -159.8(8) . . . . ?
C5 C4 C8 C10 -14.8(13) . . . . ?
C3 C4 C8 C10 162.6(9) . . . . ?
Os1 C4 C8 C10 78.7(11) . . . . ?
C15 N1 C11 C12 1.4(14) . . . . ?
Os1 N1 C11 C12 -176.9(8) . . . . ?
N1 C11 C12 C13 -1.2(16) . . . . ?
C11 C12 C13 C14 -0.6(17) . . . . ?
C12 C13 C14 C15 2.1(16) . . . . ?
C13 C14 C15 N1 -1.8(15) . . . . ?
C13 C14 C15 C16 177.7(10) . . . . ?
C11 N1 C15 C14 0.1(14) . . . . ?
Os1 N1 C15 C14 178.6(7) . . . . ?
C11 N1 C15 C16 -179.5(8) . . . . ?
Os1 N1 C15 C16 -1.0(10) . . . . ?
C17 N2 C16 C15 -155.2(8) . . . . ?
Os1 N2 C16 C15 27.6(9) . . . . ?
C14 C15 C16 N2 163.1(9) . . . . ?
N1 C15 C16 N2 -17.3(11) . . . . ?
C16 N2 C17 N3 168.7(8) . . . . ?
Os1 N2 C17 N3 -14.6(13) . . . . ?
C16 N2 C17 N4 -12.9(12) . . . . ?
Os1 N2 C17 N4 163.8(6) . . . . ?
C18 N3 C17 N2 135.2(10) . . . . ?
C18 N3 C17 N4 -43.2(14) . . . . ?
C25 N4 C17 N2 158.8(9) . . . . ?
C25 N4 C17 N3 -22.8(14) . . . . ?
C17 N3 C18 C19 160.7(11) . . . . ?
C17 N3 C18 C23 -20.8(16) . . . . ?
C23 C18 C19 C20 0.1(19) . . . . ?
N3 C18 C19 C20 178.6(12) . . . . ?
C18 C19 C20 C21 -2(2) . . . . ?
C19 C20 C21 C22 3(3) . . . . ?
C19 C20 C21 C24 -175.0(14) . . . . ?
C20 C21 C22 C23 -1(3) . . . . ?
C24 C21 C22 C23 175.9(14) . . . . ?
C21 C22 C23 C18 0(2) . . . . ?
C19 C18 C23 C22 1.0(19) . . . . ?
N3 C18 C23 C22 -177.6(11) . . . . ?
C17 N4 C25 C30 143.6(11) . . . . ?
C17 N4 C25 C26 -39.4(15) . . . . ?
C30 C25 C26 C27 -0.5(16) . . . . ?
N4 C25 C26 C27 -177.4(10) . . . . ?
C25 C26 C27 C28 0.2(17) . . . . ?
C26 C27 C28 C29 0.4(17) . . . . ?
C26 C27 C28 C31 177.1(11) . . . . ?
C27 C28 C29 C30 -0.9(18) . . . . ?
C31 C28 C29 C30 -177.7(12) . . . . ?
C26 C25 C30 C29 0.0(17) . . . . ?
N4 C25 C30 C29 177.1(10) . . . . ?
C28 C29 C30 C25 0.7(18) . . . . ?
C56 C51 C52 C53 1.6(16) . . . . ?
C57 C51 C52 C53 176.7(11) . . . . ?
Os51 C51 C52 C53 53.9(9) . . . . ?
C56 C51 C52 Os51 -52.3(9) . . . . ?
C57 C51 C52 Os51 122.8(12) . . . . ?
C51 C52 C53 C54 5.4(15) . . . . ?
Os51 C52 C53 C54 60.2(8) . . . . ?
C51 C52 C53 Os51 -54.9(9) . . . . ?
C52 C53 C54 C55 -6.0(13) . . . . ?
Os51 C53 C54 C55 52.4(7) . . . . ?
C52 C53 C54 C58 177.2(9) . . . . ?
Os51 C53 C54 C58 -124.3(9) . . . . ?
C52 C53 C54 Os51 -58.5(8) . . . . ?
C53 C54 C55 C56 0.0(13) . . . . ?
C58 C54 C55 C56 176.6(9) . . . . ?
Os51 C54 C55 C56 51.0(8) . . . . ?
C53 C54 C55 Os51 -51.0(7) . . . . ?
C58 C54 C55 Os51 125.6(9) . . . . ?
C52 C51 C56 C55 -7.6(15) . . . . ?
C57 C51 C56 C55 177.4(11) . . . . ?
Os51 C51 C56 C55 -60.3(8) . . . . ?
C52 C51 C56 Os51 52.8(9) . . . . ?
C57 C51 C56 Os51 -122.3(12) . . . . ?
C54 C55 C56 C51 6.9(14) . . . . ?
Os51 C55 C56 C51 60.2(9) . . . . ?
C54 C55 C56 Os51 -53.3(8) . . . . ?
C55 C54 C58 C60 -22.1(14) . . . . ?
C53 C54 C58 C60 154.4(9) . . . . ?
Os51 C54 C58 C60 69.7(12) . . . . ?
C55 C54 C58 C59 99.1(12) . . . . ?
C53 C54 C58 C59 -84.4(12) . . . . ?
Os51 C54 C58 C59 -169.1(9) . . . . ?
C65 N51 C61 C62 1.8(13) . . . . ?
Os51 N51 C61 C62 -176.9(7) . . . . ?
N51 C61 C62 C63 0.0(15) . . . . ?
C61 C62 C63 C64 -1.2(16) . . . . ?
C62 C63 C64 C65 0.7(15) . . . . ?
C61 N51 C65 C64 -2.3(13) . . . . ?
Os51 N51 C65 C64 176.4(7) . . . . ?
C61 N51 C65 C66 179.4(8) . . . . ?
Os51 N51 C65 C66 -1.9(10) . . . . ?
C63 C64 C65 N51 1.1(14) . . . . ?
C63 C64 C65 C66 179.3(9) . . . . ?
C67 N52 C66 C65 -149.4(8) . . . . ?
Os51 N52 C66 C65 36.1(8) . . . . ?
N51 C65 C66 N52 -22.5(10) . . . . ?
C64 C65 C66 N52 159.2(9) . . . . ?
C66 N52 C67 N53 162.4(8) . . . . ?
Os51 N52 C67 N53 -23.9(12) . . . . ?
C66 N52 C67 N54 -15.5(13) . . . . ?
Os51 N52 C67 N54 158.1(6) . . . . ?
C68 N53 C67 N52 148.5(10) . . . . ?
C68 N53 C67 N54 -33.5(15) . . . . ?
C75 N54 C67 N52 159.1(9) . . . . ?
C75 N54 C67 N53 -18.9(14) . . . . ?
C67 N53 C68 C69 155.6(10) . . . . ?
C67 N53 C68 C73 -29.4(16) . . . . ?
C73 C68 C69 C70 3.2(17) . . . . ?
N53 C68 C69 C70 178.3(11) . . . . ?
C68 C69 C70 C71 -1.7(19) . . . . ?
C69 C70 C71 C72 2.5(18) . . . . ?
C69 C70 C71 C74 176.6(12) . . . . ?
C70 C71 C72 C73 -5.1(17) . . . . ?
C74 C71 C72 C73 -179.1(11) . . . . ?
C69 C68 C73 C72 -5.6(15) . . . . ?
N53 C68 C73 C72 179.4(9) . . . . ?
C71 C72 C73 C68 6.7(16) . . . . ?
C67 N54 C75 C76 -39.3(15) . . . . ?
C67 N54 C75 C80 143.1(10) . . . . ?
C80 C75 C76 C77 -3.1(17) . . . . ?
N54 C75 C76 C77 179.5(11) . . . . ?
C75 C76 C77 C78 0(2) . . . . ?
C76 C77 C78 C79 5(2) . . . . ?
C76 C77 C78 C81 -178.4(16) . . . . ?
C77 C78 C79 C80 -7(2) . . . . ?
C81 C78 C79 C80 176.9(15) . . . . ?
C76 C75 C80 C79 1.7(18) . . . . ?
N54 C75 C80 C79 179.3(11) . . . . ?
C78 C79 C80 C75 3(2) . . . . ?
Cl7 C94 Cl7 C94 0.001(1) 2_765 . . 2_765 ?
